data_4509517
loop_
_publ_author_name
'Boldog, Ishtvan'
'Daran, Jean-Claude'
'Chernega, Alexander N.'
'Rusanov, Eduard B.'
'Krautscheid, Harald'
'Domasevitch, Konstantin V.'

_publ_section_title
;
 Hydrogen Bonding Patterns and Supramolecular Structure of
 4,4&#x2032;-Bipyrazolium Salts
;
_journal_issue 6
_journal_name_full 'Crystal Growth &amp; Design'
_journal_page_first 2895
_journal_paper_doi 10.1021/cg9002109
_journal_volume 9
_journal_year 2009
_chemical_formula_moiety 'C10 H16 N4, 2(Cl O4), H2 O'
_chemical_formula_sum 'C10 H18 Cl2 N4 O9'
_chemical_formula_weight 409.18
_chemical_name_systematic
;
3,3',5,5'-Tetramethyl-4,4'-bipyrazolium Perchlorate, Monohydrate
;
_space_group_IT_number 2
_space_group_name_Hall '-P 1'
_symmetry_cell_setting triclinic
_symmetry_Int_Tables_number 2
_symmetry_space_group_name_Hall '-P 1'
_symmetry_space_group_name_H-M 'P -1'
_atom_sites_solution_hydrogens geom
_atom_sites_solution_primary direct
_atom_sites_solution_secondary difmap
_audit_creation_method SHELXL-97
_cell_angle_alpha 116.12(3)
_cell_angle_beta 100.45(2)
_cell_angle_gamma 102.28(3)
_cell_formula_units_Z 2
_cell_length_a 8.624(2)
_cell_length_b 10.773(2)
_cell_length_c 11.685(3)
_cell_measurement_reflns_used 22
_cell_measurement_temperature 293(2)
_cell_measurement_theta_max 17.5
_cell_measurement_theta_min 11.7
_cell_volume 904.4(5)
_computing_cell_refinement 'CAD4 Express (Enraf Nonius, 1994)'
_computing_data_collection 'CAD4 Express (Enraf Nonius, 1994)'
_computing_data_reduction 'XCAD4 (Harms & Wocadlo, 1995)'
_computing_molecular_graphics 'Diamond 2.1c (Brandenburg, 1999)'
_computing_publication_material 'SHELXL-97 (Sheldrick, 1997)'
_computing_structure_refinement 'SHELXL-97 (Sheldrick, 1997)'
_computing_structure_solution 'SHELXS-97 (Sheldrick, 1990)'
_diffrn_ambient_temperature 293(2)
_diffrn_measured_fraction_theta_full 0.980
_diffrn_measured_fraction_theta_max 0.980
_diffrn_measurement_device_type 'Enraf Nonius CAD-4'
_diffrn_measurement_method 'non-profiled \w-2\q scans'
_diffrn_radiation_monochromator graphite
_diffrn_radiation_source 'fine-focus sealed tube'
_diffrn_radiation_type MoK\a
_diffrn_radiation_wavelength 0.71073
_diffrn_reflns_av_R_equivalents 0.0240
_diffrn_reflns_av_sigmaI/netI 0.0311
_diffrn_reflns_limit_h_max 10
_diffrn_reflns_limit_h_min 0
_diffrn_reflns_limit_k_max 12
_diffrn_reflns_limit_k_min -13
_diffrn_reflns_limit_l_max 13
_diffrn_reflns_limit_l_min -14
_diffrn_reflns_number 3718
_diffrn_reflns_theta_full 25.65
_diffrn_reflns_theta_max 25.65
_diffrn_reflns_theta_min 13.72
_diffrn_standards_decay_% 0
_diffrn_standards_interval_time 120
_diffrn_standards_number 3
_exptl_absorpt_coefficient_mu 0.410
_exptl_absorpt_correction_T_max 0.92961
_exptl_absorpt_correction_T_min 0.89260
_exptl_absorpt_correction_type psi-scan
_exptl_absorpt_process_details '(North et al., 1968)'
_exptl_crystal_colour colourless
_exptl_crystal_density_diffrn 1.503
_exptl_crystal_density_method 'not measured'
_exptl_crystal_description block
_exptl_crystal_F_000 424
_exptl_crystal_size_max 0.27
_exptl_crystal_size_mid 0.20
_exptl_crystal_size_min 0.18
_refine_diff_density_max 0.365
_refine_diff_density_min -0.320
_refine_diff_density_rms 0.056
_refine_ls_extinction_method none
_refine_ls_goodness_of_fit_ref 1.031
_refine_ls_hydrogen_treatment constr
_refine_ls_matrix_type full
_refine_ls_number_parameters 230
_refine_ls_number_reflns 3360
_refine_ls_number_restraints 0
_refine_ls_restrained_S_all 1.031
_refine_ls_R_factor_all 0.0914
_refine_ls_R_factor_gt 0.0807
_refine_ls_shift/su_max 0.010
_refine_ls_shift/su_mean 0.000
_refine_ls_structure_factor_coef Fsqd
_refine_ls_weighting_details 'calc w=1/[\s^2^(Fo^2^)+(0.1573P)^2^+0.4548P] where P=(Fo^2^+2Fc^2^)/3'
_refine_ls_weighting_scheme calc
_refine_ls_wR_factor_gt 0.2156
_refine_ls_wR_factor_ref 0.2239
_reflns_number_gt 2452
_reflns_number_total 3360
_reflns_threshold_expression >2sigma(I)
_cod_data_source_file cg9002109sup1.cif
_cod_data_source_block (18)
_cod_database_code 4509517

loop_
_symmetry_equiv_pos_as_xyz
'x, y, z'
'-x, -y, -z'

loop_
_atom_site_label
_atom_site_type_symbol
_atom_site_fract_x
_atom_site_fract_y
_atom_site_fract_z
_atom_site_U_iso_or_equiv
_atom_site_adp_type
_atom_site_occupancy
_atom_site_symmetry_multiplicity
_atom_site_calc_flag
_atom_site_refinement_flags
Cl1 Cl 0.03051(11) 0.66248(9) 0.84979(8) 0.0568(5) Uani 1 1 d .
Cl2 Cl -0.40403(14) 0.68590(11) 0.38840(12) 0.0631(5) Uani 1 1 d .
O1 O 0.2619(3) 0.4779(3) 1.0017(3) 0.0599(8) Uani 1 1 d .
H1A H 0.1865 0.4749 0.9414 0.090 Uiso 1 1 d .
H1B H 0.2168 0.4726 1.0590 0.090 Uiso 1 1 d .
O2 O -0.0031(8) 0.6324(6) 0.7154(4) 0.116(2) Uani 1 1 d .
O3 O -0.0063(8) 0.5216(7) 0.8472(7) 0.1106(15) Uani 1 1 d .
O4 O -0.0836(15) 0.7237(10) 0.9071(11) 0.150(3) Uani 1 1 d .
O5 O 0.1956(10) 0.7587(15) 0.9188(7) 0.194(6) Uani 1 1 d .
O6 O -0.3612(10) 0.6480(6) 0.4899(6) 0.1071(18) Uani 1 1 d .
O7 O -0.3605(10) 0.5923(6) 0.2751(6) 0.1094(17) Uani 1 1 d .
O8 O -0.3119(10) 0.8303(5) 0.4320(7) 0.119(2) Uani 1 1 d .
O9 O -0.5802(10) 0.6615(15) 0.3430(13) 0.155(4) Uani 1 1 d .
N1 N -0.2054(5) 0.3750(3) 0.4921(3) 0.0581(9) Uani 1 1 d .
H1 H -0.1416 0.4509 0.5668 0.087 Uiso 1 1 calc R
N2 N -0.3197(5) 0.3764(3) 0.4027(4) 0.0614(10) Uani 1 1 d .
H2 H -0.3424 0.4531 0.4104 0.092 Uiso 1 1 calc R
N3 N -0.4952(4) -0.2428(3) 0.1314(3) 0.0492(7) Uani 1 1 d .
H3 H -0.5716 -0.3266 0.0960 0.074 Uiso 1 1 calc R
N4 N -0.3431(4) -0.2225(3) 0.1197(3) 0.0499(7) Uani 1 1 d .
H4 H -0.3060 -0.2911 0.0755 0.075 Uiso 1 1 calc R
C1 C -0.2016(4) 0.2406(4) 0.4514(3) 0.0487(8) Uani 1 1 d .
C2 C -0.3228(4) 0.1501(3) 0.3257(3) 0.0401(7) Uani 1 1 d .
C3 C -0.3962(5) 0.2410(4) 0.2978(4) 0.0515(8) Uani 1 1 d .
C4 C -0.5324(8) 0.2077(6) 0.1804(6) 0.0799(13) Uani 1 1 d .
H4A H -0.6382 0.1678 0.1880 0.120 Uiso 1 1 calc R
H4B H -0.5190 0.1377 0.0997 0.120 Uiso 1 1 calc R
H4C H -0.5281 0.2960 0.1775 0.120 Uiso 1 1 calc R
C5 C -0.0896(7) 0.2019(6) 0.5327(5) 0.0782(13) Uani 1 1 d .
H5A H -0.0077 0.1731 0.4905 0.117 Uiso 1 1 calc R
H5B H -0.1541 0.1222 0.5391 0.117 Uiso 1 1 calc R
H5C H -0.0343 0.2852 0.6209 0.117 Uiso 1 1 calc R
C6 C -0.5120(4) -0.1146(3) 0.2057(3) 0.0440(7) Uani 1 1 d .
C7 C -0.3627(4) -0.0077(3) 0.2412(3) 0.0383(7) Uani 1 1 d .
C8 C -0.2569(4) -0.0803(3) 0.1867(3) 0.0448(7) Uani 1 1 d .
C9 C -0.0793(6) -0.0215(5) 0.1968(6) 0.0703(12) Uani 1 1 d .
H9A H -0.0078 0.0016 0.2817 0.105 Uiso 1 1 calc R
H9B H -0.0625 0.0654 0.1896 0.105 Uiso 1 1 calc R
H9C H -0.0532 -0.0938 0.1255 0.105 Uiso 1 1 calc R
C10 C -0.6660(5) -0.1015(5) 0.2423(5) 0.0650(11) Uani 1 1 d .
H10A H -0.7318 -0.1942 0.2275 0.098 Uiso 1 1 calc R
H10B H -0.7295 -0.0726 0.1879 0.098 Uiso 1 1 calc R
H10C H -0.6362 -0.0291 0.3352 0.098 Uiso 1 1 calc R

loop_
_atom_site_aniso_label
_atom_site_aniso_U_11
_atom_site_aniso_U_22
_atom_site_aniso_U_33
_atom_site_aniso_U_23
_atom_site_aniso_U_13
_atom_site_aniso_U_12
Cl1 0.0567(6) 0.0468(6) 0.0423(6) 0.0086(4) 0.0142(4) 0.0034(4)
Cl2 0.0787(7) 0.0564(6) 0.0865(8) 0.0460(5) 0.0492(6) 0.0390(5)
O1 0.0566(14) 0.0400(12) 0.0792(18) 0.0214(12) 0.0340(13) 0.0164(10)
O2 0.137(4) 0.079(3) 0.059(2) 0.0137(18) 0.012(2) -0.033(3)
O3 0.112(3) 0.093(3) 0.130(4) 0.056(3) 0.040(3) 0.037(3)
O4 0.176(7) 0.128(5) 0.170(7) 0.056(5) 0.111(6) 0.086(5)
O5 0.092(4) 0.267(13) 0.096(4) 0.066(5) -0.017(3) -0.081(6)
O6 0.181(5) 0.091(3) 0.100(3) 0.061(3) 0.075(3) 0.085(3)
O7 0.165(5) 0.095(3) 0.101(3) 0.051(3) 0.073(3) 0.074(3)
O8 0.164(5) 0.064(2) 0.115(4) 0.046(2) 0.022(3) 0.027(3)
O9 0.105(4) 0.237(10) 0.227(10) 0.172(9) 0.100(6) 0.083(6)
N1 0.0711(19) 0.0293(13) 0.0500(16) 0.0023(11) 0.0273(14) 0.0043(12)
N2 0.089(2) 0.0307(14) 0.074(2) 0.0201(13) 0.051(2) 0.0301(14)
N3 0.0464(14) 0.0269(12) 0.0537(15) 0.0079(11) 0.0114(11) 0.0051(10)
N4 0.0563(16) 0.0316(13) 0.0545(15) 0.0115(11) 0.0215(12) 0.0200(11)
C1 0.0496(16) 0.0350(15) 0.0432(16) 0.0083(12) 0.0195(13) 0.0010(12)
C2 0.0427(14) 0.0321(14) 0.0420(15) 0.0126(12) 0.0211(12) 0.0128(11)
C3 0.066(2) 0.0356(15) 0.0599(19) 0.0210(14) 0.0331(16) 0.0257(14)
C4 0.089(3) 0.075(3) 0.087(3) 0.044(3) 0.022(3) 0.046(3)
C5 0.071(3) 0.065(3) 0.064(2) 0.020(2) -0.002(2) 0.009(2)
C6 0.0409(15) 0.0338(14) 0.0429(15) 0.0100(12) 0.0097(11) 0.0092(11)
C7 0.0398(14) 0.0315(14) 0.0396(14) 0.0130(11) 0.0145(11) 0.0131(11)
C8 0.0497(16) 0.0311(14) 0.0489(16) 0.0126(12) 0.0206(13) 0.0173(12)
C9 0.055(2) 0.053(2) 0.097(3) 0.023(2) 0.042(2) 0.0238(17)
C10 0.0430(18) 0.058(2) 0.072(2) 0.0151(18) 0.0215(16) 0.0107(15)

loop_
_atom_type_symbol
_atom_type_description
_atom_type_scat_dispersion_real
_atom_type_scat_dispersion_imag
_atom_type_scat_source
C C 0.0033 0.0016 'International Tables Vol C Tables 4.2.6.8 and 6.1.1.4'
H H 0.0000 0.0000 'International Tables Vol C Tables 4.2.6.8 and 6.1.1.4'
N N 0.0061 0.0033 'International Tables Vol C Tables 4.2.6.8 and 6.1.1.4'
O O 0.0106 0.0060 'International Tables Vol C Tables 4.2.6.8 and 6.1.1.4'
Cl Cl 0.1484 0.1585 'International Tables Vol C Tables 4.2.6.8 and 6.1.1.4'

loop_
_geom_angle_atom_site_label_1
_geom_angle_atom_site_label_2
_geom_angle_atom_site_label_3
_geom_angle
O5 Cl1 O4 111.7(8)
O5 Cl1 O2 106.8(4)
O4 Cl1 O2 110.6(6)
O5 Cl1 O3 116.2(7)
O4 Cl1 O3 103.8(5)
O2 Cl1 O3 107.6(4)
O8 Cl2 O6 111.1(4)
O8 Cl2 O9 110.5(6)
O6 Cl2 O9 112.6(4)
O8 Cl2 O7 107.7(4)
O6 Cl2 O7 107.3(3)
O9 Cl2 O7 107.5(6)
H1A O1 H1B 106.6
N2 N1 C1 110.5(3)
N2 N1 H1 124.8
C1 N1 H1 124.8
N1 N2 C3 110.0(3)
N1 N2 H2 125.0
C3 N2 H2 125.0
C6 N3 N4 109.8(3)
C6 N3 H3 125.1
N4 N3 H3 125.1
N3 N4 C8 109.6(3)
N3 N4 H4 125.2
C8 N4 H4 125.2
N1 C1 C2 107.0(4)
N1 C1 C5 123.5(4)
C2 C1 C5 129.5(3)
C3 C2 C1 106.0(3)
C3 C2 C7 127.4(3)
C1 C2 C7 126.6(3)
N2 C3 C2 106.6(4)
N2 C3 C4 122.5(4)
C2 C3 C4 130.9(4)
C3 C4 H4A 109.5
C3 C4 H4B 109.5
H4A C4 H4B 109.5
C3 C4 H4C 109.5
H4A C4 H4C 109.5
H4B C4 H4C 109.5
C1 C5 H5A 109.5
C1 C5 H5B 109.5
H5A C5 H5B 109.5
C1 C5 H5C 109.5
H5A C5 H5C 109.5
H5B C5 H5C 109.5
N3 C6 C7 107.0(3)
N3 C6 C10 122.6(3)
C7 C6 C10 130.3(3)
C6 C7 C8 106.5(3)
C6 C7 C2 126.3(3)
C8 C7 C2 127.2(3)
N4 C8 C7 107.0(3)
N4 C8 C9 122.8(3)
C7 C8 C9 130.2(3)
C8 C9 H9A 109.5
C8 C9 H9B 109.5
H9A C9 H9B 109.5
C8 C9 H9C 109.5
H9A C9 H9C 109.5
H9B C9 H9C 109.5
C6 C10 H10A 109.5
C6 C10 H10B 109.5
H10A C10 H10B 109.5
C6 C10 H10C 109.5
H10A C10 H10C 109.5
H10B C10 H10C 109.5

loop_
_geom_bond_atom_site_label_1
_geom_bond_atom_site_label_2
_geom_bond_distance
Cl1 O5 1.404(11)
Cl1 O4 1.406(7)
Cl1 O2 1.415(5)
Cl1 O3 1.469(6)
Cl2 O8 1.393(6)
Cl2 O6 1.429(5)
Cl2 O9 1.440(8)
Cl2 O7 1.441(5)
O1 H1A 0.8509
O1 H1B 0.8501
N1 N2 1.307(6)
N1 C1 1.320(5)
N1 H1 0.8600
N2 C3 1.337(5)
N2 H2 0.8600
N3 C6 1.326(4)
N3 N4 1.325(5)
N3 H3 0.8600
N4 C8 1.327(5)
N4 H4 0.8600
C1 C2 1.397(5)
C1 C5 1.482(7)
C2 C3 1.391(5)
C2 C7 1.460(4)
C3 C4 1.481(7)
C4 H4A 0.9600
C4 H4B 0.9600
C4 H4C 0.9600
C5 H5A 0.9600
C5 H5B 0.9600
C5 H5C 0.9600
C6 C7 1.383(5)
C6 C10 1.482(5)
C7 C8 1.388(4)
C8 C9 1.489(5)
C9 H9A 0.9600
C9 H9B 0.9600
C9 H9C 0.9600
C10 H10A 0.9600
C10 H10B 0.9600
C10 H10C 0.9600
